data_7013560
loop_
_publ_author_name
'Boyle, Timothy J.'
'Rodriguez, Mark A.'
'Alam, Todd M.'

_publ_section_title
;
 4,6-Dihydroxypyrimidine: a selective bridging ligand for controlled
 Group IV metal alkoxide structures
;
_journal_issue 24
_journal_name_full 'Dalton Transactions'
_journal_page_first 4598
_journal_paper_doi 10.1039/b310087a
_journal_year 2003
_chemical_formula_sum 'C54 H98 N6 O16 Ti4'
_chemical_formula_weight 1278.98
_chemical_name_common Ti4(u-DHP)2(u-OPri)2(OPri)10(Py)2
_chemical_name_systematic
;
?
;
_space_group_IT_number 2
_symmetry_cell_setting triclinic
_symmetry_space_group_name_Hall '-P 1'
_symmetry_space_group_name_H-M 'P -1'
_atom_sites_solution_hydrogens geom
_atom_sites_solution_primary direct
_atom_sites_solution_secondary difmap
_audit_creation_method SHELXL-97
_cell_angle_alpha 90.901(4)
_cell_angle_beta 91.650(4)
_cell_angle_gamma 92.000(4)
_cell_formula_units_Z 1
_cell_length_a 10.787(3)
_cell_length_b 11.751(3)
_cell_length_c 13.251(3)
_cell_measurement_temperature 168(2)
_cell_volume 1677.7(7)
_computing_cell_refinement 'Bruker SMART'
_computing_data_collection 'Bruker SMART'
_computing_data_reduction 'Bruker SHELXTL'
_computing_molecular_graphics 'Bruker SHELXTL'
_computing_publication_material 'Bruker SHELXTL'
_computing_structure_refinement 'SHELXL-97 (Sheldrick, 1997)'
_computing_structure_solution 'SHELXS-97 (Sheldrick, 1990)'
_diffrn_ambient_temperature 168(2)
_diffrn_measured_fraction_theta_full 0.986
_diffrn_measured_fraction_theta_max 0.986
_diffrn_measurement_device_type 'CCD area detector'
_diffrn_measurement_method 'phi and omega scans'
_diffrn_radiation_monochromator graphite
_diffrn_radiation_source 'fine-focus sealed tube'
_diffrn_radiation_type MoK\a
_diffrn_radiation_wavelength 0.71073
_diffrn_reflns_av_R_equivalents 0.0306
_diffrn_reflns_av_sigmaI/netI 0.0505
_diffrn_reflns_limit_h_max 13
_diffrn_reflns_limit_h_min -13
_diffrn_reflns_limit_k_max 14
_diffrn_reflns_limit_k_min -14
_diffrn_reflns_limit_l_max 16
_diffrn_reflns_limit_l_min -16
_diffrn_reflns_number 13728
_diffrn_reflns_theta_full 26.42
_diffrn_reflns_theta_max 26.42
_diffrn_reflns_theta_min 1.54
_exptl_absorpt_coefficient_mu 0.522
_exptl_absorpt_correction_T_max 0.8183
_exptl_absorpt_correction_T_min 0.7803
_exptl_absorpt_correction_type empirical
_exptl_absorpt_process_details 'SADABS ver 2.03, Sheldrick (1999).'
_exptl_crystal_colour colorless
_exptl_crystal_density_diffrn 1.266
_exptl_crystal_density_method 'not measured'
_exptl_crystal_description spherical
_exptl_crystal_F_000 680
_exptl_crystal_size_max 0.50
_exptl_crystal_size_mid 0.45
_exptl_crystal_size_min 0.40
_refine_diff_density_max 0.569
_refine_diff_density_min -0.345
_refine_diff_density_rms 0.086
_refine_ls_extinction_method none
_refine_ls_goodness_of_fit_ref 1.048
_refine_ls_hydrogen_treatment mixed
_refine_ls_matrix_type full
_refine_ls_number_parameters 421
_refine_ls_number_reflns 6802
_refine_ls_number_restraints 0
_refine_ls_restrained_S_all 1.048
_refine_ls_R_factor_all 0.0900
_refine_ls_R_factor_gt 0.0605
_refine_ls_shift/su_max 0.268
_refine_ls_shift/su_mean 0.017
_refine_ls_structure_factor_coef Fsqd
_refine_ls_weighting_details 'calc w=1/[\s^2^(Fo^2^)+(0.1215P)^2^+0.3085P] where P=(Fo^2^+2Fc^2^)/3'
_refine_ls_weighting_scheme calc
_refine_ls_wR_factor_gt 0.1775
_refine_ls_wR_factor_ref 0.1983
_reflns_number_gt 4680
_reflns_number_total 6802
_reflns_threshold_expression >2sigma(I)
_cod_data_source_file b310087a.txt
_cod_data_source_block tjb136s
_cod_depositor_comments
;
The following automatic conversions were performed:
'_symmetry_cell_setting' value 'Triclinic' changed to 'triclinic'
according to '/home/saulius/struct/CIF-dictionaries/cif_core.dic'
dictionary named 'cif_core.dic' version 2.4.1 from 2010-06-29.

Automatic conversion script
Id: cif_fix_enum 1527 2010-12-29 10:47:43Z saulius 
;
_cod_original_sg_symbol_H-M P-1
_cod_database_code 7013560

loop_
_symmetry_equiv_pos_as_xyz
'x, y, z'
'-x, -y, -z'

loop_
_atom_site_label
_atom_site_type_symbol
_atom_site_fract_x
_atom_site_fract_y
_atom_site_fract_z
_atom_site_U_iso_or_equiv
_atom_site_adp_type
_atom_site_occupancy
_atom_site_symmetry_multiplicity
_atom_site_calc_flag
_atom_site_refinement_flags
_atom_site_disorder_assembly
_atom_site_disorder_group
Ti1 Ti 0.43584(5) 0.08568(5) -0.07647(4) 0.0373(2) Uani 1 1 d . . .
Ti2 Ti 0.05971(5) 0.26478(5) 0.30152(5) 0.0418(2) Uani 1 1 d . . .
N1 N 0.3154(2) 0.1395(2) 0.0525(2) 0.0405(7) Uani 1 1 d . . .
N2 N 0.1866(2) 0.1969(2) 0.1821(2) 0.0430(7) Uani 1 1 d . . .
N3 N 0.0404(2) 0.0741(2) 0.3315(2) 0.0379(6) Uani 1 1 d . . .
O1 O 0.2467(2) 0.0822(2) -0.09890(18) 0.0433(6) Uani 1 1 d . . .
O2 O -0.0167(2) 0.2092(2) 0.16122(18) 0.0451(6) Uani 1 1 d . . .
O3 O 0.41627(19) -0.07270(19) -0.01022(18) 0.0407(5) Uani 1 1 d . . .
O4 O 0.4655(2) 0.0192(2) -0.19587(18) 0.0460(6) Uani 1 1 d . . .
O5 O 0.4524(2) 0.2306(2) -0.11231(19) 0.0468(6) Uani 1 1 d . . .
O6 O 0.0763(2) 0.4069(2) 0.2557(2) 0.0527(7) Uani 1 1 d . . .
O7 O 0.1830(2) 0.2712(2) 0.39859(18) 0.0457(6) Uani 1 1 d . . .
O8 O -0.0831(2) 0.27621(19) 0.3706(2) 0.0516(7) Uani 1 1 d . . .
C1 C 0.2965(3) 0.1753(3) 0.1458(3) 0.0411(8) Uani 1 1 d . . .
H1 H 0.3670 0.1863 0.1900 0.049 Uiso 1 1 calc R . .
C2 C 0.0839(3) 0.1804(3) 0.1177(3) 0.0426(8) Uani 1 1 d . . .
C3 C 0.0948(3) 0.1384(3) 0.0201(3) 0.0422(8) Uani 1 1 d . . .
H3 H 0.0243 0.1232 -0.0233 0.051 Uiso 1 1 calc R . .
C4 C 0.2142(3) 0.1199(3) -0.0105(3) 0.0398(8) Uani 1 1 d . . .
C5 C 0.3150(3) -0.1544(3) -0.0358(3) 0.0558(11) Uani 1 1 d . . .
H5 H 0.2553 -0.1160 -0.0821 0.067 Uiso 1 1 calc R . .
C6 C 0.2475(3) -0.1848(4) 0.0582(4) 0.0697(14) Uani 1 1 d . . .
H6A H 0.3043 -0.2214 0.1056 0.105 Uiso 1 1 calc R . .
H6B H 0.1773 -0.2373 0.0407 0.105 Uiso 1 1 calc R . .
H6C H 0.2170 -0.1155 0.0896 0.105 Uiso 1 1 calc R . .
C7 C 0.3636(5) -0.2538(4) -0.0919(4) 0.0837(16) Uani 1 1 d . . .
H7A H 0.4037 -0.2274 -0.1531 0.126 Uiso 1 1 calc R . .
H7B H 0.2948 -0.3074 -0.1105 0.126 Uiso 1 1 calc R . .
H7C H 0.4242 -0.2920 -0.0488 0.126 Uiso 1 1 calc R . .
C8 C 0.4604(4) 0.0597(4) -0.2969(3) 0.0556(10) Uani 1 1 d . . .
H8 H 0.4097 0.1293 -0.2988 0.067 Uiso 1 1 calc R . .
C9 C 0.3977(5) -0.0310(4) -0.3639(3) 0.0754(13) Uani 1 1 d . . .
H9A H 0.4503 -0.0972 -0.3673 0.113 Uiso 1 1 calc R . .
H9B H 0.3847 -0.0010 -0.4319 0.113 Uiso 1 1 calc R . .
H9C H 0.3175 -0.0537 -0.3362 0.113 Uiso 1 1 calc R . .
C10 C 0.5889(5) 0.0906(5) -0.3282(4) 0.0939(18) Uani 1 1 d . . .
H10A H 0.6260 0.1486 -0.2815 0.141 Uiso 1 1 calc R . .
H10B H 0.5859 0.1209 -0.3967 0.141 Uiso 1 1 calc R . .
H10C H 0.6392 0.0228 -0.3270 0.141 Uiso 1 1 calc R . .
C11 C 0.4215(8) 0.3485(7) -0.1066(6) 0.060(2) Uani 0.70 1 d P . .
C11' C 0.396(2) 0.335(2) -0.153(3) 0.125(14) Uani 0.30 1 d P . .
C12 C 0.5119(9) 0.4196(7) -0.1576(10) 0.095(3) Uani 0.70 1 d P . .
C12' C 0.509(2) 0.3860(17) -0.2208(13) 0.069(5) Uani 0.30 1 d P . .
C13 C 0.2892(6) 0.3558(6) -0.1602(6) 0.0697(19) Uani 0.70 1 d P . .
C13' C 0.340(3) 0.3978(16) -0.075(3) 0.133(12) Uani 0.30 1 d P . .
C14 C 0.0466(5) 0.4824(4) 0.1766(4) 0.0714(13) Uani 1 1 d . . .
H14 H -0.0354 0.4566 0.1455 0.086 Uiso 1 1 calc R . .
C15 C 0.1419(6) 0.4786(5) 0.0962(4) 0.0927(17) Uani 1 1 d . . .
H15A H 0.2241 0.4987 0.1261 0.139 Uiso 1 1 calc R . .
H15B H 0.1215 0.5330 0.0434 0.139 Uiso 1 1 calc R . .
H15C H 0.1423 0.4017 0.0666 0.139 Uiso 1 1 calc R . .
C16 C 0.0337(7) 0.5993(4) 0.2200(5) 0.112(2) Uani 1 1 d . . .
H16A H -0.0339 0.5984 0.2678 0.169 Uiso 1 1 calc R . .
H16B H 0.0151 0.6521 0.1655 0.169 Uiso 1 1 calc R . .
H16C H 0.1114 0.6241 0.2551 0.169 Uiso 1 1 calc R . .
C17 C 0.2763(9) 0.3474(8) 0.4275(7) 0.057(2) Uani 0.50 1 d P . .
C17' C 0.3129(7) 0.2891(7) 0.4152(6) 0.0438(18) Uani 0.50 1 d P . .
C18 C 0.3338(6) 0.3033(6) 0.5321(4) 0.114(3) Uani 1 1 d . . .
C19 C 0.3662(5) 0.3850(6) 0.3624(4) 0.0930(18) Uani 1 1 d . . .
C20 C -0.1610(4) 0.3694(3) 0.3892(3) 0.0559(10) Uani 1 1 d . . .
C21 C -0.2794(7) 0.3391(7) 0.4105(9) 0.066(2) Uani 0.50 1 d P . .
C21' C -0.2447(7) 0.3352(6) 0.4932(6) 0.0483(18) Uani 0.50 1 d P . .
C22 C -0.0806(7) 0.4488(7) 0.4578(7) 0.057(2) Uani 0.50 1 d P . .
C22' C -0.2545(8) 0.3738(8) 0.3091(7) 0.064(2) Uani 0.50 1 d P . .
C23 C 0.1127(3) 0.0254(3) 0.4016(3) 0.0418(8) Uani 1 1 d . . .
H23 H 0.1795 0.0697 0.4320 0.050 Uiso 1 1 calc R . .
C24 C 0.0951(3) -0.0855(3) 0.4316(3) 0.0485(9) Uani 1 1 d . . .
H24 H 0.1476 -0.1158 0.4826 0.058 Uiso 1 1 calc R . .
C25 C 0.0004(4) -0.1521(3) 0.3870(3) 0.0534(10) Uani 1 1 d . . .
H25 H -0.0140 -0.2287 0.4067 0.064 Uiso 1 1 calc R . .
C26 C -0.0729(4) -0.1048(3) 0.3130(3) 0.0553(10) Uani 1 1 d . . .
H26 H -0.1374 -0.1492 0.2795 0.066 Uiso 1 1 calc R . .
C27 C -0.0515(3) 0.0084(3) 0.2877(3) 0.0489(9) Uani 1 1 d . . .
H27 H -0.1037 0.0407 0.2377 0.059 Uiso 1 1 calc R . .

loop_
_atom_site_aniso_label
_atom_site_aniso_U_11
_atom_site_aniso_U_22
_atom_site_aniso_U_33
_atom_site_aniso_U_23
_atom_site_aniso_U_13
_atom_site_aniso_U_12
Ti1 0.0289(3) 0.0385(3) 0.0448(4) 0.0169(3) -0.0013(2) 0.0012(2)
Ti2 0.0357(4) 0.0361(3) 0.0539(4) 0.0140(3) -0.0014(3) 0.0011(2)
N1 0.0268(14) 0.0474(16) 0.0476(17) 0.0171(13) -0.0044(12) 0.0016(11)
N2 0.0312(15) 0.0502(17) 0.0478(17) 0.0138(13) -0.0023(12) 0.0007(12)
N3 0.0339(14) 0.0355(14) 0.0448(16) 0.0035(12) 0.0067(12) 0.0032(11)
O1 0.0322(12) 0.0497(14) 0.0482(15) 0.0126(11) -0.0032(10) 0.0035(10)
O2 0.0301(12) 0.0488(14) 0.0570(15) 0.0127(11) 0.0024(11) 0.0041(10)
O3 0.0287(11) 0.0380(12) 0.0548(14) 0.0171(10) -0.0076(10) -0.0074(9)
O4 0.0410(13) 0.0497(14) 0.0479(14) 0.0130(11) 0.0000(11) 0.0072(11)
O5 0.0407(13) 0.0394(13) 0.0613(16) 0.0216(11) 0.0018(11) 0.0045(10)
O6 0.0541(15) 0.0417(14) 0.0616(17) 0.0193(12) -0.0092(12) -0.0052(11)
O7 0.0455(14) 0.0408(13) 0.0505(14) 0.0113(11) -0.0054(11) -0.0033(10)
O8 0.0407(14) 0.0335(12) 0.0813(19) 0.0042(12) 0.0056(13) 0.0084(10)
C1 0.0296(17) 0.0471(19) 0.047(2) 0.0163(16) -0.0047(14) 0.0001(14)
C2 0.0298(17) 0.0422(18) 0.056(2) 0.0199(16) -0.0033(15) 0.0003(14)
C3 0.0306(17) 0.048(2) 0.048(2) 0.0131(16) -0.0062(14) 0.0020(14)
C4 0.0339(17) 0.0386(18) 0.047(2) 0.0182(15) -0.0037(14) -0.0010(13)
C5 0.0366(19) 0.046(2) 0.083(3) 0.025(2) -0.0167(19) -0.0093(16)
C6 0.0298(19) 0.065(3) 0.115(4) 0.047(3) 0.000(2) -0.0063(17)
C7 0.069(3) 0.060(3) 0.120(4) -0.012(3) -0.013(3) -0.014(2)
C8 0.058(2) 0.064(3) 0.046(2) 0.0126(18) 0.0090(18) 0.0160(19)
C9 0.071(3) 0.095(4) 0.060(3) -0.006(3) -0.004(2) 0.011(3)
C10 0.087(4) 0.124(5) 0.071(3) 0.016(3) 0.022(3) -0.018(3)
C11 0.061(5) 0.044(4) 0.074(5) 0.014(4) -0.026(4) 0.012(3)
C11' 0.068(13) 0.075(14) 0.23(3) 0.11(2) -0.101(19) -0.043(10)
C12 0.065(5) 0.045(4) 0.177(11) 0.038(6) 0.017(7) -0.003(4)
C12' 0.091(13) 0.053(11) 0.065(11) 0.036(9) 0.005(10) -0.002(9)
C13 0.058(4) 0.050(4) 0.104(5) 0.031(4) -0.004(4) 0.017(3)
C13' 0.13(2) 0.036(9) 0.24(3) -0.021(14) 0.08(2) -0.007(11)
C14 0.086(3) 0.052(3) 0.076(3) 0.025(2) -0.003(3) 0.001(2)
C15 0.111(4) 0.079(4) 0.088(4) 0.032(3) 0.013(3) -0.013(3)
C16 0.190(7) 0.048(3) 0.102(4) 0.029(3) 0.022(4) 0.015(3)
C17 0.062(6) 0.054(6) 0.052(5) -0.004(4) -0.012(4) -0.007(5)
C17' 0.037(4) 0.044(5) 0.051(5) 0.012(4) -0.003(3) 0.006(3)
C18 0.135(5) 0.148(6) 0.053(3) 0.032(3) -0.036(3) -0.069(5)
C19 0.078(3) 0.129(5) 0.068(3) 0.011(3) 0.002(3) -0.051(3)
C20 0.054(2) 0.042(2) 0.071(3) -0.0103(18) -0.017(2) 0.0203(17)
C21 0.036(4) 0.060(5) 0.102(8) -0.015(5) 0.015(5) 0.008(4)
C21' 0.049(4) 0.050(4) 0.047(4) 0.007(4) 0.013(4) 0.014(3)
C22 0.046(4) 0.050(4) 0.077(6) -0.019(4) 0.003(4) 0.009(3)
C22' 0.049(5) 0.080(6) 0.063(5) 0.019(5) -0.010(4) 0.013(4)
C23 0.0371(18) 0.0390(18) 0.050(2) 0.0056(15) 0.0043(15) 0.0037(14)
C24 0.048(2) 0.0394(19) 0.059(2) 0.0091(17) 0.0050(17) 0.0121(16)
C25 0.060(2) 0.0321(18) 0.069(3) 0.0077(17) 0.012(2) 0.0042(16)
C26 0.054(2) 0.039(2) 0.073(3) 0.0016(18) 0.000(2) -0.0029(17)
C27 0.045(2) 0.044(2) 0.058(2) 0.0056(17) 0.0016(17) 0.0032(16)

loop_
_atom_type_symbol
_atom_type_description
_atom_type_scat_dispersion_real
_atom_type_scat_dispersion_imag
_atom_type_scat_source
C C 0.0033 0.0016 'International Tables Vol C Tables 4.2.6.8 and 6.1.1.4'
H H 0.0000 0.0000 'International Tables Vol C Tables 4.2.6.8 and 6.1.1.4'
N N 0.0061 0.0033 'International Tables Vol C Tables 4.2.6.8 and 6.1.1.4'
O O 0.0106 0.0060 'International Tables Vol C Tables 4.2.6.8 and 6.1.1.4'
Ti Ti 0.2776 0.4457 'International Tables Vol C Tables 4.2.6.8 and 6.1.1.4'

loop_
_geom_angle_atom_site_label_1
_geom_angle_atom_site_label_2
_geom_angle_atom_site_label_3
_geom_angle
_geom_angle_site_symmetry_1
_geom_angle_site_symmetry_3
_geom_angle_publ_flag
O5 Ti1 O4 98.78(12) . . ?
O5 Ti1 O3 100.46(10) . 2_655 ?
O4 Ti1 O3 107.79(11) . 2_655 ?
O5 Ti1 O1 92.99(10) . . ?
O4 Ti1 O1 94.68(11) . . ?
O3 Ti1 O1 151.48(10) 2_655 . ?
O5 Ti1 O3 170.45(11) . . ?
O4 Ti1 O3 90.62(10) . . ?
O3 Ti1 O3 74.83(9) 2_655 . ?
O1 Ti1 O3 87.90(9) . . ?
O5 Ti1 N1 89.44(11) . . ?
O4 Ti1 N1 154.95(11) . . ?
O3 Ti1 N1 93.75(10) 2_655 . ?
O1 Ti1 N1 61.11(10) . . ?
O3 Ti1 N1 82.67(10) . . ?
O5 Ti1 C4 90.93(10) . . ?
O4 Ti1 C4 124.11(11) . . ?
O3 Ti1 C4 124.32(11) 2_655 . ?
O1 Ti1 C4 29.60(10) . . ?
O3 Ti1 C4 85.15(9) . . ?
N1 Ti1 C4 31.52(10) . . ?
O5 Ti1 Ti1 138.66(8) . 2_655 ?
O4 Ti1 Ti1 101.14(8) . 2_655 ?
O3 Ti1 Ti1 38.79(6) 2_655 2_655 ?
O1 Ti1 Ti1 120.79(7) . 2_655 ?
O3 Ti1 Ti1 36.04(6) . 2_655 ?
N1 Ti1 Ti1 87.54(7) . 2_655 ?
C4 Ti1 Ti1 106.79(7) . 2_655 ?
O6 Ti2 O8 100.09(12) . . ?
O6 Ti2 O7 99.02(11) . . ?
O8 Ti2 O7 104.75(12) . . ?
O6 Ti2 O2 90.29(11) . . ?
O8 Ti2 O2 99.00(11) . . ?
O7 Ti2 O2 152.42(11) . . ?
O6 Ti2 N2 91.91(12) . . ?
O8 Ti2 N2 156.61(12) . . ?
O7 Ti2 N2 92.96(11) . . ?
O2 Ti2 N2 60.64(9) . . ?
O6 Ti2 N3 170.15(12) . . ?
O8 Ti2 N3 85.62(10) . . ?
O7 Ti2 N3 87.14(10) . . ?
O2 Ti2 N3 80.84(10) . . ?
N2 Ti2 N3 80.05(10) . . ?
O6 Ti2 C2 90.83(12) . . ?
O8 Ti2 C2 127.32(11) . . ?
O7 Ti2 C2 124.28(11) . . ?
O2 Ti2 C2 29.01(9) . . ?
N2 Ti2 C2 31.64(10) . . ?
N3 Ti2 C2 79.34(10) . . ?
C1 N1 C4 118.0(3) . . ?
C1 N1 Ti1 154.0(2) . . ?
C4 N1 Ti1 88.1(2) . . ?
C1 N2 C2 117.5(3) . . ?
C1 N2 Ti2 153.4(2) . . ?
C2 N2 Ti2 88.8(2) . . ?
C23 N3 C27 117.1(3) . . ?
C23 N3 Ti2 121.0(2) . . ?
C27 N3 Ti2 121.6(2) . . ?
C4 O1 Ti1 99.61(19) . . ?
C2 O2 Ti2 99.3(2) . . ?
C5 O3 Ti1 131.1(2) . 2_655 ?
C5 O3 Ti1 123.47(19) . . ?
Ti1 O3 Ti1 105.17(9) 2_655 . ?
C8 O4 Ti1 132.3(2) . . ?
C11 O5 C11' 26.6(13) . . ?
C11 O5 Ti1 153.0(4) . . ?
C11' O5 Ti1 149.4(8) . . ?
C14 O6 Ti2 146.0(3) . . ?
C17 O7 C17' 34.1(4) . . ?
C17 O7 Ti2 135.8(4) . . ?
C17' O7 Ti2 143.7(4) . . ?
C20 O8 Ti2 132.2(2) . . ?
N1 C1 N2 124.8(3) . . ?
O2 C2 N2 111.2(3) . . ?
O2 C2 C3 127.3(3) . . ?
N2 C2 C3 121.5(3) . . ?
O2 C2 Ti2 51.67(17) . . ?
N2 C2 Ti2 59.55(19) . . ?
C3 C2 Ti2 178.5(2) . . ?
C4 C3 C2 116.2(3) . . ?
O1 C4 N1 111.2(3) . . ?
O1 C4 C3 126.8(3) . . ?
N1 C4 C3 122.0(3) . . ?
O1 C4 Ti1 50.79(15) . . ?
N1 C4 Ti1 60.40(18) . . ?
C3 C4 Ti1 177.4(3) . . ?
O3 C5 C7 109.8(3) . . ?
O3 C5 C6 109.4(3) . . ?
C7 C5 C6 114.4(4) . . ?
O4 C8 C10 109.0(4) . . ?
O4 C8 C9 108.6(3) . . ?
C10 C8 C9 112.8(4) . . ?
O5 C11 C12 111.1(7) . . ?
O5 C11 C13 105.9(6) . . ?
C12 C11 C13 110.4(7) . . ?
C13' C11' O5 111(3) . . ?
C13' C11' C12' 124(2) . . ?
O5 C11' C12' 101(2) . . ?
O6 C14 C16 109.1(4) . . ?
O6 C14 C15 110.6(4) . . ?
C16 C14 C15 112.6(4) . . ?
O7 C17 C19 122.7(7) . . ?
O7 C17 C18 106.6(6) . . ?
C19 C17 C18 112.8(7) . . ?
O7 C17' C19 114.5(6) . . ?
O7 C17' C18 106.0(6) . . ?
C19 C17' C18 111.4(6) . . ?
C17' C18 C17 29.9(4) . . ?
C17 C19 C17' 33.5(4) . . ?
C21 C20 O8 114.6(5) . . ?
C21 C20 C22' 61.9(6) . . ?
O8 C20 C22' 109.3(5) . . ?
C21 C20 C22 122.4(6) . . ?
O8 C20 C22 103.5(4) . . ?
C22' C20 C22 140.3(6) . . ?
C21 C20 C21' 41.9(5) . . ?
O8 C20 C21' 106.6(4) . . ?
C22' C20 C21' 103.5(5) . . ?
C22 C20 C21' 87.6(5) . . ?
N3 C23 C24 123.4(3) . . ?
C23 C24 C25 119.2(3) . . ?
C26 C25 C24 118.4(3) . . ?
C25 C26 C27 119.4(4) . . ?
N3 C27 C26 122.5(4) . . ?

loop_
_geom_bond_atom_site_label_1
_geom_bond_atom_site_label_2
_geom_bond_distance
_geom_bond_site_symmetry_2
_geom_bond_publ_flag
Ti1 O5 1.779(2) . ?
Ti1 O4 1.796(3) . ?
Ti1 O3 1.951(2) 2_655 ?
Ti1 O1 2.052(2) . ?
Ti1 O3 2.077(2) . ?
Ti1 N1 2.271(3) . ?
Ti1 C4 2.611(3) . ?
Ti1 Ti1 3.2000(12) 2_655 ?
Ti2 O6 1.791(2) . ?
Ti2 O8 1.822(3) . ?
Ti2 O7 1.822(2) . ?
Ti2 O2 2.097(3) . ?
Ti2 N2 2.275(3) . ?
Ti2 N3 2.285(3) . ?
Ti2 C2 2.639(4) . ?
N1 C1 1.323(4) . ?
N1 C4 1.366(4) . ?
N2 C1 1.323(4) . ?
N2 C2 1.384(4) . ?
N3 C23 1.343(4) . ?
N3 C27 1.348(4) . ?
O1 C4 1.308(4) . ?
O2 C2 1.297(4) . ?
O3 C5 1.458(4) . ?
O3 Ti1 1.951(2) 2_655 ?
O4 C8 1.428(4) . ?
O5 C11 1.438(8) . ?
O5 C11' 1.49(2) . ?
O6 C14 1.420(5) . ?
O7 C17 1.365(9) . ?
O7 C17' 1.419(8) . ?
O8 C20 1.426(4) . ?
C2 C3 1.387(5) . ?
C3 C4 1.385(5) . ?
C5 C7 1.494(6) . ?
C5 C6 1.502(6) . ?
C8 C10 1.493(6) . ?
C8 C9 1.505(6) . ?
C11 C12 1.450(13) . ?
C11 C13 1.581(10) . ?
C11' C13' 1.41(5) . ?
C11' C12' 1.65(4) . ?
C14 C16 1.494(7) . ?
C14 C15 1.504(7) . ?
C17 C19 1.381(11) . ?
C17 C18 1.604(10) . ?
C17' C19 1.447(10) . ?
C17' C18 1.564(10) . ?
C20 C21 1.353(9) . ?
C20 C22' 1.446(9) . ?
C20 C22 1.523(9) . ?
C20 C21' 1.715(8) . ?
C23 C24 1.377(5) . ?
C24 C25 1.379(5) . ?
C25 C26 1.377(6) . ?
C26 C27 1.389(5) . ?
